data_1507504
loop_
_publ_author_name
'Ballester, Pablo'
'Cap\'o, Magdalena'
'Costa, Antoni'
'Dey\`a, Pere M.'
'Gomila, Rosa'
'Decken, Andreas'
'Deslongchamps, Ghislain'

_publ_section_title
;
 Selective Binding ofcis-1,3,5-Cyclohexane Tricarboxylic Acid vs Its
 EpimerictransIsomer by a Tripodal Amidopyridine Receptor; Crystal
 Structures of the 1:1 Complexes
;
_journal_issue 2
_journal_name_full 'Organic Letters'
_journal_page_first 267
_journal_paper_doi 10.1021/ol0069148
_journal_volume 3
_journal_year 2001
_chemical_formula_sum 'C70 H81 Cl3 N6 O9'
_chemical_formula_weight 1256.76
_chemical_name_systematic
;
  ?
;
_space_group_IT_number 2
_symmetry_space_group_name_Hall '-P 1'
_symmetry_space_group_name_H-M 'P -1'
_atom_sites_solution_hydrogens geom
_atom_sites_solution_primary direct
_atom_sites_solution_secondary difmap
_audit_creation_method SHELXL
_cell_angle_alpha 68.705(2)
_cell_angle_beta 66.9890(10)
_cell_angle_gamma 67.819(2)
_cell_formula_units_Z 2
_cell_length_a 15.8166(4)
_cell_length_b 15.9376(2)
_cell_length_c 16.5142(6)
_cell_measurement_temperature 293(2)
_cell_volume 3432.70(17)
_computing_structure_refinement 'SHELXL-93 (Sheldrick, 1993)'
_computing_structure_solution 'SHELXS-86 (Sheldrick, 1990)'
_diffrn_ambient_temperature 293(2)
_diffrn_radiation_monochromator graphite
_diffrn_radiation_source 'fine-focus sealed tube'
_diffrn_radiation_type MoK\a
_diffrn_radiation_wavelength 0.71073
_diffrn_reflns_av_R_equivalents 0.0680
_diffrn_reflns_av_sigmaI/netI 0.1314
_diffrn_reflns_limit_h_max 18
_diffrn_reflns_limit_h_min -19
_diffrn_reflns_limit_k_max 18
_diffrn_reflns_limit_k_min -19
_diffrn_reflns_limit_l_max 20
_diffrn_reflns_limit_l_min -20
_diffrn_reflns_number 26388
_diffrn_reflns_theta_max 25.00
_diffrn_reflns_theta_min 1.38
_exptl_absorpt_coefficient_mu 0.192
_exptl_crystal_density_diffrn 1.216
_exptl_crystal_F_000 1332
_refine_diff_density_max 0.445
_refine_diff_density_min -0.391
_refine_diff_density_rms 0.059
_refine_ls_extinction_coef 0.0065(16)
_refine_ls_extinction_expression Fc^*^=kFc[1+0.001xFc^2^\l^3^/sin(2\q)]^-1/4^
_refine_ls_extinction_method SHELXL
_refine_ls_goodness_of_fit_all 1.014
_refine_ls_goodness_of_fit_obs 1.275
_refine_ls_matrix_type full
_refine_ls_number_parameters 793
_refine_ls_number_reflns 11761
_refine_ls_number_restraints 62
_refine_ls_restrained_S_all 1.067
_refine_ls_restrained_S_obs 1.297
_refine_ls_R_factor_all 0.2635
_refine_ls_R_factor_obs 0.1206
_refine_ls_shift/esd_max 0.128
_refine_ls_shift/esd_mean 0.011
_refine_ls_structure_factor_coef Fsqd
_refine_ls_weighting_details 'w=1/[\s^2^(Fo^2^)+(0.1700P)^2^+3.5000P] where P=(Fo^2^+2Fc^2^)/3''
_refine_ls_weighting_scheme calc
_refine_ls_wR_factor_all 0.3999
_refine_ls_wR_factor_obs 0.2950
_reflns_number_observed 4638
_reflns_number_total 12041
_reflns_observed_criterion >2sigma(I)
_cod_data_source_file ol0069148.cif
_cod_data_source_block ccta
_cod_depositor_comments
;
The following automatic conversions were performed:

'_refine_ls_weighting_scheme' value 'calc
w=1/[\s^2^(Fo^2^)+(0.1700P)^2^+3.5000P] where P=(Fo^2^+2Fc^2^)/3''
was changed to 'calc'. New tag '_refine_ls_weighting_details' was
created. The value of the new tag was set to
'w=1/[\s^2^(Fo^2^)+(0.1700P)^2^+3.5000P] where P=(Fo^2^+2Fc^2^)/3''.

Automatic conversion script
Id: cif_fix_values 3143 2015-03-26 13:38:13Z robertas 
;
_cod_original_cell_volume 3432.7(2)
_cod_database_code 1507504

loop_
_symmetry_equiv_pos_as_xyz
'x, y, z'
'-x, -y, -z'

loop_
_atom_site_aniso_label
_atom_site_aniso_U_11
_atom_site_aniso_U_22
_atom_site_aniso_U_33
_atom_site_aniso_U_23
_atom_site_aniso_U_13
_atom_site_aniso_U_12
C1 0.058(4) 0.054(4) 0.051(4) -0.018(3) -0.012(3) -0.015(3)
C2 0.056(4) 0.056(4) 0.064(4) -0.022(3) -0.013(3) -0.017(3)
C3 0.055(4) 0.051(4) 0.057(4) -0.019(3) -0.008(3) -0.019(3)
C4 0.051(4) 0.053(4) 0.051(3) -0.012(3) -0.011(3) -0.013(3)
C5 0.055(4) 0.052(4) 0.049(3) -0.015(3) -0.015(3) -0.016(3)
C6 0.056(4) 0.067(5) 0.060(4) -0.023(4) -0.019(3) -0.014(4)
C10 0.066(5) 0.052(4) 0.058(4) -0.014(3) -0.024(3) -0.015(4)
C11 0.065(5) 0.053(4) 0.062(4) -0.021(4) -0.020(4) -0.014(4)
C12 0.069(5) 0.055(5) 0.075(5) -0.017(4) -0.023(4) -0.011(4)
C13 0.079(6) 0.056(5) 0.105(6) -0.012(5) -0.036(5) -0.001(4)
C14 0.068(6) 0.081(6) 0.109(6) -0.012(5) -0.028(5) -0.012(5)
C15 0.064(5) 0.063(5) 0.078(5) -0.009(4) -0.027(4) -0.014(4)
C16 0.064(8) 0.122(10) 0.293(18) 0.010(11) -0.015(10) 0.022(6)
C17 0.094(13) 0.328(26) 0.660(38) 0.010(27) -0.095(20) -0.093(16)
C18 0.558(63) 0.644(66) 0.943(85) 0.128(63) -0.127(66) -0.354(58)
C20 0.072(6) 0.059(5) 0.086(5) -0.015(4) -0.020(5) -0.006(4)
O21 0.095(4) 0.049(3) 0.153(5) -0.018(3) -0.019(4) -0.006(3)
N22 0.083(5) 0.048(4) 0.087(4) -0.007(3) -0.014(4) -0.015(4)
C23 0.101(8) 0.061(6) 0.122(7) -0.013(5) -0.009(6) -0.028(6)
N24 0.096(6) 0.075(5) 0.094(5) -0.010(4) -0.016(4) -0.031(5)
C25 0.126(10) 0.092(8) 0.164(10) -0.022(7) -0.001(8) -0.057(7)
C26 0.147(13) 0.105(10) 0.338(22) -0.061(12) 0.030(13) -0.079(10)
C27 0.162(14) 0.088(10) 0.481(33) -0.066(14) 0.074(17) -0.076(11)
C28 0.116(9) 0.076(8) 0.336(20) -0.073(10) 0.039(11) -0.038(7)
C29 0.098(9) 0.156(11) 0.203(12) -0.054(10) 0.007(8) -0.057(8)
C30 0.051(4) 0.069(5) 0.055(4) -0.014(3) -0.014(3) -0.023(4)
C31 0.056(5) 0.068(5) 0.065(4) -0.023(4) -0.014(4) -0.021(4)
C32 0.062(5) 0.064(5) 0.069(4) -0.017(4) -0.021(4) -0.019(4)
C33 0.065(5) 0.087(6) 0.084(5) -0.028(4) -0.028(4) -0.022(4)
C34 0.079(6) 0.075(5) 0.078(5) -0.023(4) -0.026(4) -0.030(5)
C35 0.059(4) 0.067(5) 0.080(4) -0.026(4) -0.023(4) -0.017(4)
C36 0.114(7) 0.091(6) 0.117(7) -0.051(6) -0.044(6) -0.022(5)
C37 0.189(12) 0.122(9) 0.105(7) -0.045(7) -0.008(7) -0.076(8)
C38 0.198(12) 0.143(10) 0.117(8) -0.072(7) -0.044(8) -0.032(9)
C40 0.051(5) 0.088(6) 0.086(5) -0.021(5) -0.030(4) -0.011(4)
O41 0.085(4) 0.156(6) 0.111(4) -0.060(4) -0.059(4) 0.012(4)
N42 0.055(4) 0.088(5) 0.081(4) -0.030(4) -0.030(3) 0.000(3)
C43 0.065(5) 0.072(5) 0.081(5) -0.013(4) -0.029(4) -0.014(4)
N44 0.056(4) 0.072(4) 0.088(4) -0.025(4) -0.027(3) 0.000(3)
C45 0.066(5) 0.074(6) 0.098(6) -0.020(5) -0.036(5) 0.001(4)
C46 0.070(6) 0.091(7) 0.120(7) -0.031(6) -0.037(6) 0.002(5)
C47 0.083(7) 0.102(7) 0.127(8) -0.027(6) -0.062(6) 0.006(5)
C48 0.080(6) 0.105(7) 0.098(6) -0.032(5) -0.040(5) 0.000(5)
C49 0.113(8) 0.126(8) 0.115(7) -0.064(6) -0.033(6) 0.022(6)
C50 0.063(4) 0.045(4) 0.056(4) -0.013(3) -0.021(3) -0.014(3)
C51 0.075(5) 0.055(4) 0.064(4) -0.014(3) -0.019(4) -0.022(4)
C52 0.080(5) 0.066(5) 0.063(4) -0.022(4) -0.026(4) -0.026(4)
C53 0.079(5) 0.060(5) 0.077(5) -0.019(4) -0.023(4) -0.031(4)
C54 0.067(5) 0.054(4) 0.067(4) -0.014(4) -0.024(4) -0.014(4)
C55 0.056(4) 0.063(5) 0.062(4) -0.024(4) -0.014(3) -0.012(3)
C56 0.116(7) 0.054(5) 0.080(5) -0.009(4) -0.049(5) -0.023(4)
C57 0.152(12) 0.219(15) 0.101(8) 0.053(8) -0.036(8) -0.112(11)
C58 0.152(14) 0.439(32) 0.175(14) 0.046(16) -0.066(12) -0.149(18)
C60 0.092(6) 0.062(5) 0.078(5) -0.012(4) -0.034(4) -0.031(4)
O61 0.195(7) 0.114(5) 0.092(4) 0.001(4) -0.060(4) -0.103(5)
N62 0.097(5) 0.078(4) 0.066(4) -0.015(3) -0.032(3) -0.043(4)
C63 0.067(5) 0.070(5) 0.069(4) -0.030(4) -0.023(4) -0.019(4)
N64 0.087(5) 0.081(4) 0.064(4) -0.024(3) -0.020(3) -0.034(4)
C65 0.087(6) 0.088(6) 0.069(5) -0.028(4) -0.030(4) -0.021(5)
C66 0.103(7) 0.092(6) 0.071(5) -0.023(5) -0.039(5) -0.022(5)
C67 0.102(7) 0.100(7) 0.094(6) -0.040(6) -0.044(5) -0.023(5)
C68 0.094(6) 0.073(5) 0.088(5) -0.029(4) -0.036(4) -0.032(4)
C69 0.167(10) 0.137(9) 0.081(6) 0.002(6) -0.053(6) -0.075(8)
C70 0.063(5) 0.081(5) 0.060(4) -0.024(4) -0.010(4) -0.021(4)
C71 0.072(5) 0.073(5) 0.073(4) -0.015(4) -0.027(4) -0.018(4)
C72 0.063(5) 0.079(5) 0.075(4) -0.029(4) -0.020(4) -0.017(4)
C73 0.063(5) 0.085(6) 0.081(5) -0.025(4) -0.025(4) -0.013(4)
C74 0.057(5) 0.082(6) 0.071(4) -0.026(4) -0.017(4) -0.013(4)
C75 0.080(5) 0.076(5) 0.074(5) -0.016(4) -0.026(4) -0.019(4)
C76 0.091(6) 0.130(8) 0.067(5) -0.025(5) -0.008(5) -0.066(6)
O77 0.177(7) 0.227(9) 0.096(4) 0.006(5) -0.067(5) -0.129(6)
O78 0.293(13) 0.559(22) 0.096(5) 0.000(8) -0.039(7) -0.351(16)
C79 0.044 0.078(5) 0.077(5) -0.032(4) -0.008(4) -0.004(4)
O80 0.075(4) 0.089(4) 0.175(6) -0.065(4) -0.015(4) -0.017(3)
O81 0.077(4) 0.103(5) 0.146(5) -0.043(4) 0.003(4) -0.040(4)
C82 0.069(6) 0.099(7) 0.068(5) -0.031(5) -0.022(5) 0.012(5)
O83 0.189(9) 0.368(15) 0.116(6) -0.117(8) -0.095(6) 0.158(9)
O84 0.154(7) 0.247(10) 0.133(6) -0.098(7) -0.082(6) 0.098(7)
C85 0.364(30) 0.255(22) 0.250(21) -0.163(19) -0.216(23) 0.108(21)
Cl1 0.405(11) 0.479(13) 0.259(7) -0.171(8) -0.114(8) 0.133(10)
Cl2 0.380(11) 0.503(15) 0.247(7) -0.082(8) -0.101(7) 0.147(10)
Cl3 1.051(33) 0.643(21) 0.275(9) -0.022(10) -0.217(14) -0.597(24)
C90 0.235(26) 0.235(25) 0.750(47) 0.084(31) 0.184(27) -0.047(21)
C91 0.336(31) 0.326(32) 0.687(43) 0.049(31) 0.228(30) -0.133(25)
C92 0.173(20) 0.397(32) 0.652(41) -0.119(29) 0.208(24) -0.071(20)
C93 0.280(28) 0.303(29) 0.798(47) -0.186(28) 0.071(32) -0.122(25)
C94 0.220(24) 0.130(17) 0.862(46) -0.119(22) 0.127(29) -0.030(16)
C95 0.129(16) 0.257(26) 0.858(47) 0.041(31) 0.073(24) -0.071(17)

loop_
_atom_site_label
_atom_site_type_symbol
_atom_site_fract_x
_atom_site_fract_y
_atom_site_fract_z
_atom_site_U_iso_or_equiv
_atom_site_thermal_displace_type
_atom_site_occupancy
_atom_site_calc_flag
_atom_site_refinement_flags
C1 C 0.5490(5) 0.5763(5) 0.3486(4) 0.055(2) Uani 1 d .
C2 C 0.6187(5) 0.5665(5) 0.3850(4) 0.057(2) Uani 1 d .
H2A H 0.6332(5) 0.6216(5) 0.3805(4) 0.069 Uiso 1 d R
C3 C 0.6679(4) 0.4796(5) 0.4298(4) 0.054(2) Uani 1 d .
C4 C 0.6455(4) 0.4000(4) 0.4369(4) 0.054(2) Uani 1 d .
H4A H 0.6787(4) 0.3402(4) 0.4677(4) 0.064 Uiso 1 d R
C5 C 0.5768(4) 0.4055(4) 0.4010(4) 0.051(2) Uani 1 d .
C6 C 0.5296(5) 0.4940(5) 0.3573(4) 0.059(2) Uani 1 d .
H6A H 0.4806(5) 0.4989(5) 0.3340(4) 0.071 Uiso 1 d R
C10 C 0.4960(5) 0.6685(5) 0.3036(4) 0.057(2) Uani 1 d .
C11 C 0.5405(5) 0.7397(5) 0.2525(4) 0.059(2) Uani 1 d .
H11A H 0.6067(5) 0.7284(5) 0.2455(4) 0.070 Uiso 1 d R
C12 C 0.4905(5) 0.8271(5) 0.2118(5) 0.067(2) Uani 1 d .
C13 C 0.3947(6) 0.8431(5) 0.2235(6) 0.085(2) Uani 1 d .
H13A H 0.3590(6) 0.9040(5) 0.1971(6) 0.102 Uiso 1 d R
C14 C 0.3476(6) 0.7732(6) 0.2737(6) 0.091(2) Uani 1 d .
C15 C 0.3997(5) 0.6874(5) 0.3130(5) 0.070(2) Uani 1 d .
H15A H 0.3682(5) 0.6392(5) 0.3499(5) 0.084 Uiso 1 d R
C16 C 0.2443(8) 0.7870(9) 0.2781(12) 0.206(8) Uani 1 d DU
H16A H 0.2227(8) 0.7369(9) 0.3266(12) 0.247 Uiso 1 d R
H16B H 0.2405(8) 0.7831(9) 0.2230(12) 0.247 Uiso 1 d R
C17 C 0.1836(12) 0.8568(17) 0.3331(18) 0.396(16) Uani 1 d DU
H17A H 0.2124(12) 0.9059(17) 0.2920(18) 0.475 Uiso 1 d R
H17B H 0.1769(12) 0.8555(17) 0.3939(18) 0.475 Uiso 1 d R
C18 C 0.0865(16) 0.8857(25) 0.3128(31) 0.786(44) Uani 1 d DU
H18A H 0.0476(16) 0.9449(25) 0.3259(31) 0.943 Uiso 1 d R
H18B H 0.0929(16) 0.8882(25) 0.2518(31) 0.943 Uiso 1 d R
H18C H 0.0570(16) 0.8374(25) 0.3547(31) 0.943 Uiso 1 d R
C20 C 0.5344(6) 0.9074(6) 0.1587(5) 0.078(2) Uani 1 d .
O21 O 0.4858(4) 0.9872(4) 0.1561(4) 0.112(2) Uani 1 d .
N22 N 0.6295(5) 0.8814(4) 0.1169(4) 0.080(2) Uani 1 d .
H22A H 0.6560(5) 0.8204(4) 0.1175(4) 0.096 Uiso 1 d R
C23 C 0.6909(8) 0.9388(6) 0.0737(7) 0.104(3) Uani 1 d .
N24 N 0.7805(6) 0.8948(5) 0.0345(5) 0.094(2) Uani 1 d .
C25 C 0.8468(9) 0.9432(8) -0.0074(8) 0.136(4) Uani 1 d .
C26 C 0.8241(12) 1.0349(10) -0.0116(13) 0.215(8) Uani 1 d .
H26A H 0.8715(12) 1.0681(10) -0.0338(13) 0.258 Uiso 1 d R
C27 C 0.7319(13) 1.0796(10) 0.0257(16) 0.288(13) Uani 1 d .
H27A H 0.7122(13) 1.1458(10) 0.0203(16) 0.346 Uiso 1 d R
C28 C 0.6654(9) 1.0312(8) 0.0732(11) 0.201(8) Uani 1 d .
H28A H 0.6013(9) 1.0612(8) 0.1039(11) 0.241 Uiso 1 d R
C29 C 0.9464(8) 0.8900(9) -0.0522(9) 0.160(5) Uani 1 d .
H29A H 0.9768(8) 0.9329(9) -0.1033(9) 0.239 Uiso 1 d R
H29B H 0.9434(8) 0.8423(9) -0.0727(9) 0.239 Uiso 1 d R
H29C H 0.9825(8) 0.8616(9) -0.0093(9) 0.239 Uiso 1 d R
C30 C 0.7398(5) 0.4719(5) 0.4699(4) 0.058(2) Uani 1 d .
C31 C 0.8247(5) 0.4006(5) 0.4618(4) 0.061(2) Uani 1 d .
H31A H 0.8350(5) 0.3534(5) 0.4332(4) 0.074 Uiso 1 d R
C32 C 0.8927(5) 0.3935(5) 0.4996(4) 0.064(2) Uani 1 d .
C33 C 0.8760(5) 0.4582(6) 0.5453(5) 0.074(2) Uani 1 d .
H33A H 0.9211(5) 0.4511(6) 0.5745(5) 0.089 Uiso 1 d R
C34 C 0.7919(6) 0.5315(5) 0.5542(5) 0.073(2) Uani 1 d .
C35 C 0.7254(5) 0.5376(5) 0.5151(4) 0.066(2) Uani 1 d .
H35A H 0.6670(5) 0.5871(5) 0.5225(4) 0.079 Uiso 1 d R
C36 C 0.7737(7) 0.6001(6) 0.6067(6) 0.099(3) Uani 1 d .
H36A H 0.7246(7) 0.6548(6) 0.5900(6) 0.118 Uiso 1 d R
H36B H 0.8299(7) 0.6187(6) 0.5926(6) 0.118 Uiso 1 d R
C37 C 0.7370(9) 0.5622(7) 0.7078(7) 0.135(4) Uani 1 d .
H37A H 0.7810(9) 0.5022(7) 0.7230(7) 0.162 Uiso 1 d R
H37B H 0.6751(9) 0.5535(7) 0.7241(7) 0.162 Uiso 1 d R
C38 C 0.7378(9) 0.6181(8) 0.7636(7) 0.146(4) Uani 1 d .
H38A H 0.6981(9) 0.6809(8) 0.7494(7) 0.220 Uiso 1 d R
H38B H 0.8022(9) 0.6194(8) 0.7501(7) 0.220 Uiso 1 d R
H38C H 0.7143(9) 0.5892(8) 0.8270(7) 0.220 Uiso 1 d R
C40 C 0.9850(5) 0.3181(6) 0.4935(5) 0.075(2) Uani 1 d .
O41 O 1.0261(4) 0.2918(5) 0.5509(4) 0.114(2) Uani 1 d .
N42 N 1.0217(4) 0.2827(4) 0.4187(4) 0.075(2) Uani 1 d .
H42A H 0.9862(4) 0.3036(4) 0.3804(4) 0.090 Uiso 1 d R
C43 C 1.1079(5) 0.2148(5) 0.3951(5) 0.073(2) Uani 1 d .
N44 N 1.1286(4) 0.2023(4) 0.3143(4) 0.074(2) Uani 1 d .
C45 C 1.2105(6) 0.1393(6) 0.2824(6) 0.082(2) Uani 1 d .
C46 C 1.2723(6) 0.0900(6) 0.3319(7) 0.097(3) Uani 1 d .
H46A H 1.3312(6) 0.0460(6) 0.3097(7) 0.116 Uiso 1 d R
C47 C 1.2496(7) 0.1017(7) 0.4156(7) 0.105(3) Uani 1 d .
H47A H 1.2927(7) 0.0666(7) 0.4518(7) 0.126 Uiso 1 d R
C48 C 1.1657(6) 0.1644(6) 0.4508(6) 0.096(3) Uani 1 d .
H48A H 1.1502(6) 0.1715(6) 0.5106(6) 0.115 Uiso 1 d R
C49 C 1.2310(7) 0.1309(7) 0.1877(6) 0.126(4) Uani 1 d .
H49A H 1.2085(7) 0.1914(7) 0.1500(6) 0.189 Uiso 1 d R
H49B H 1.1997(7) 0.0885(7) 0.1901(6) 0.189 Uiso 1 d R
H49C H 1.2987(7) 0.1076(7) 0.1627(6) 0.189 Uiso 1 d R
C50 C 0.5525(4) 0.3208(4) 0.4101(4) 0.054(2) Uani 1 d .
C51 C 0.5377(5) 0.3088(5) 0.3371(4) 0.064(2) Uani 1 d .
H51A H 0.5401(5) 0.3576(5) 0.2817(4) 0.076 Uiso 1 d R
C52 C 0.5160(5) 0.2303(5) 0.3452(4) 0.064(2) Uani 1 d .
C53 C 0.5068(5) 0.1624(5) 0.4272(5) 0.068(2) Uani 1 d .
H53A H 0.4911(5) 0.1073(5) 0.4332(5) 0.081 Uiso 1 d R
C54 C 0.5182(5) 0.1728(5) 0.5010(4) 0.062(2) Uani 1 d .
C55 C 0.5419(4) 0.2519(5) 0.4909(4) 0.060(2) Uani 1 d .
H55A H 0.5525(4) 0.2592(5) 0.5411(4) 0.072 Uiso 1 d R
C56 C 0.5022(6) 0.1011(5) 0.5913(5) 0.079(2) Uani 1 d .
H56A H 0.5349(6) 0.1035(5) 0.6283(5) 0.095 Uiso 1 d R
H56B H 0.5271(6) 0.0399(5) 0.5804(5) 0.095 Uiso 1 d R
C57 C 0.3974(10) 0.1093(10) 0.6434(7) 0.167(6) Uani 1 d .
H57A H 0.3777(10) 0.1664(10) 0.6613(7) 0.200 Uiso 1 d R
H57B H 0.3897(10) 0.0602(10) 0.6984(7) 0.200 Uiso 1 d R
C58 C 0.3325(12) 0.1218(15) 0.6126(11) 0.265(12) Uani 1 d .
H58A H 0.2724(12) 0.1365(15) 0.6579(11) 0.398 Uiso 1 d R
H58B H 0.3389(12) 0.0669(15) 0.5968(11) 0.398 Uiso 1 d R
H58C H 0.3351(12) 0.1734(15) 0.5594(11) 0.398 Uiso 1 d R
C60 C 0.4991(6) 0.2132(5) 0.2695(5) 0.073(2) Uani 1 d .
O61 O 0.4616(5) 0.1534(4) 0.2846(4) 0.116(2) Uani 1 d .
N62 N 0.5288(4) 0.2677(4) 0.1847(4) 0.073(2) Uani 1 d .
H62A H 0.5659(4) 0.3024(4) 0.1776(4) 0.088 Uiso 1 d R
C63 C 0.5111(5) 0.2749(5) 0.1051(5) 0.064(2) Uani 1 d .
N64 N 0.5484(4) 0.3367(4) 0.0323(4) 0.073(2) Uani 1 d .
C65 C 0.5323(6) 0.3533(6) -0.0463(5) 0.078(2) Uani 1 d .
C66 C 0.4819(6) 0.3057(6) -0.0556(6) 0.085(2) Uani 1 d .
H66A H 0.4720(6) 0.3177(6) -0.1130(6) 0.102 Uiso 1 d R
C67 C 0.4477(6) 0.2403(6) 0.0181(6) 0.090(3) Uani 1 d .
H67A H 0.4133(6) 0.2054(6) 0.0124(6) 0.109 Uiso 1 d R
C68 C 0.4613(5) 0.2232(5) 0.1012(5) 0.077(2) Uani 1 d .
H68A H 0.4342(5) 0.1797(5) 0.1543(5) 0.092 Uiso 1 d R
C69 C 0.5725(8) 0.4264(7) -0.1244(6) 0.121(3) Uani 1 d .
H69A H 0.6407(8) 0.4092(7) -0.1378(6) 0.182 Uiso 1 d R
H69B H 0.5452(8) 0.4851(7) -0.1080(6) 0.182 Uiso 1 d R
H69C H 0.5564(8) 0.4323(7) -0.1769(6) 0.182 Uiso 1 d R
C70 C 0.7961(5) 0.4232(5) 0.0636(4) 0.068(2) Uani 1 d .
H70A H 0.8423(5) 0.4170(5) 0.0059(4) 0.082 Uiso 1 d R
C71 C 0.7570(5) 0.5279(5) 0.0622(5) 0.072(2) Uani 1 d .
H71A H 0.7074(5) 0.5364(5) 0.1177(5) 0.087 Uiso 1 d R
H71B H 0.7308(5) 0.5621(5) 0.0122(5) 0.087 Uiso 1 d R
C72 C 0.8354(5) 0.5673(5) 0.0517(5) 0.070(2) Uani 1 d .
H72A H 0.8828(5) 0.5622(5) -0.0057(5) 0.084 Uiso 1 d R
C73 C 0.8848(5) 0.5090(5) 0.1270(5) 0.076(2) Uani 1 d .
H73A H 0.8382(5) 0.5162(5) 0.1842(5) 0.091 Uiso 1 d R
H73B H 0.9357(5) 0.5332(5) 0.1184(5) 0.091 Uiso 1 d R
C74 C 0.9229(5) 0.4065(5) 0.1287(5) 0.070(2) Uani 1 d .
H74A H 0.9719(5) 0.3996(5) 0.0725(5) 0.084 Uiso 1 d R
C75 C 0.8442(5) 0.3680(5) 0.1382(5) 0.078(2) Uani 1 d .
H75A H 0.8716(5) 0.3038(5) 0.1354(5) 0.093 Uiso 1 d R
H75B H 0.7978(5) 0.3699(5) 0.1966(5) 0.093 Uiso 1 d R
C76 C 0.7166(6) 0.3889(7) 0.0747(6) 0.090(3) Uani 1 d .
O77 O 0.6924(5) 0.4008(6) 0.0081(4) 0.149(3) Uani 1 d .
O78 O 0.6737(8) 0.3530(11) 0.1436(5) 0.272(8) Uani 1 d .
C79 C 0.7961(6) 0.6668(6) 0.0563(5) 0.070(2) Uani 1 d .
O80 O 0.7133(4) 0.7022(4) 0.0846(5) 0.112(2) Uani 1 d .
O81 O 0.8575(4) 0.7135(4) 0.0290(4) 0.113(2) Uani 1 d .
C82 C 0.9677(6) 0.3535(6) 0.2034(6) 0.086(2) Uani 1 d .
O83 O 0.9342(7) 0.3609(9) 0.2754(6) 0.265(8) Uani 1 d .
O84 O 1.0440(7) 0.2991(7) 0.1869(5) 0.198(5) Uani 1 d .
C85 C -0.0222(19) 0.6872(15) 0.2607(15) 0.279(14) Uani 1 d .
H85A H -0.0082(19) 0.6916(15) 0.3104(15) 0.335 Uiso 1 d R
Cl1 Cl 0.0835(7) 0.6691(7) 0.1733(5) 0.432(7) Uani 1 d .
Cl2 Cl -0.0840(7) 0.7948(8) 0.2100(5) 0.463(8) Uani 1 d .
Cl3 Cl -0.0619(12) 0.6027(10) 0.2861(7) 0.562(12) Uani 1 d .
C90 C 0.1811(20) 0.8990(22) 0.7385(17) 0.584(26) Uani 1 d DU
H90A H 0.1612(20) 0.8535(22) 0.7936(17) 0.701 Uiso 1 d R
H90B H 0.2154(20) 0.9307(22) 0.7488(17) 0.701 Uiso 1 d R
C91 C 0.1165(23) 0.9804(18) 0.6846(18) 0.615(28) Uani 1 d DU
H91A H 0.1353(23) 1.0248(18) 0.6281(18) 0.738 Uiso 1 d R
H91B H 0.0722(23) 1.0132(18) 0.7299(18) 0.738 Uiso 1 d R
C92 C 0.0479(12) 0.9352(22) 0.6785(18) 0.523(24) Uani 1 d DU
H92A H -0.0203(12) 0.9593(22) 0.6920(18) 0.628 Uiso 1 d R
H92B H 0.0624(12) 0.8751(22) 0.7201(18) 0.628 Uiso 1 d R
C93 C 0.1065(22) 0.8944(23) 0.5947(21) 0.509(21) Uani 1 d DU
H93A H 0.1013(22) 0.9540(23) 0.5509(21) 0.611 Uiso 1 d R
H93B H 0.0796(22) 0.8566(23) 0.5831(21) 0.611 Uiso 1 d R
C94 C 0.2053(19) 0.8482(15) 0.6042(18) 0.506(23) Uani 1 d DU
H94A H 0.2452(19) 0.8642(15) 0.5430(18) 0.607 Uiso 1 d R
H94B H 0.2118(19) 0.7825(15) 0.6185(18) 0.607 Uiso 1 d R
C95 C 0.2286(15) 0.9035(20) 0.6429(19) 0.536(24) Uani 1 d DU
H95A H 0.2634(15) 0.8418(20) 0.6686(19) 0.643 Uiso 1 d R
H95B H 0.2747(15) 0.9378(20) 0.6039(19) 0.643 Uiso 1 d R

loop_
_atom_type_symbol
_atom_type_description
_atom_type_scat_dispersion_real
_atom_type_scat_dispersion_imag
_atom_type_scat_source
C C 0.0033 0.0016 'International Tables Vol C Tables 4.2.6.8 and 6.1.1.4'
H H 0.0000 0.0000 'International Tables Vol C Tables 4.2.6.8 and 6.1.1.4'
N N 0.0061 0.0033 'International Tables Vol C Tables 4.2.6.8 and 6.1.1.4'
O O 0.0106 0.0060 'International Tables Vol C Tables 4.2.6.8 and 6.1.1.4'
Cl Cl 0.1484 0.1585 'International Tables Vol C Tables 4.2.6.8 and 6.1.1.4'

loop_
_geom_angle_atom_site_label_1
_geom_angle_atom_site_label_2
_geom_angle_atom_site_label_3
_geom_angle
C2 C1 C6 116.8(6)
C2 C1 C10 122.3(6)
C6 C1 C10 120.8(6)
C1 C2 C3 122.8(6)
C4 C3 C2 117.9(6)
C4 C3 C30 120.7(6)
C2 C3 C30 121.4(6)
C5 C4 C3 121.8(6)
C4 C5 C6 118.0(6)
C4 C5 C50 121.3(6)
C6 C5 C50 120.7(6)
C5 C6 C1 122.6(6)
C15 C10 C11 118.2(6)
C15 C10 C1 120.9(6)
C11 C10 C1 120.8(6)
C12 C11 C10 121.0(7)
C11 C12 C13 118.9(7)
C11 C12 C20 123.1(7)
C13 C12 C20 118.0(7)
C12 C13 C14 121.9(7)
C15 C14 C13 117.5(8)
C15 C14 C16 120.1(9)
C13 C14 C16 122.1(8)
C14 C15 C10 122.5(7)
C17 C16 C14 105.3(13)
C16 C17 C18 101.6(16)
O21 C20 N22 125.0(8)
O21 C20 C12 120.4(8)
N22 C20 C12 114.6(7)
C20 N22 C23 127.1(7)
N24 C23 C28 121.3(9)
N24 C23 N22 113.9(8)
C28 C23 N22 124.7(10)
C23 N24 C25 119.0(8)
C26 C25 N24 121.5(12)
C26 C25 C29 122.0(11)
N24 C25 C29 116.4(10)
C25 C26 C27 118.9(12)
C28 C27 C26 120.5(12)
C27 C28 C23 118.4(12)
C31 C30 C35 118.3(6)
C31 C30 C3 120.8(6)
C35 C30 C3 120.9(6)
C32 C31 C30 120.8(6)
C33 C32 C31 119.8(7)
C33 C32 C40 117.0(6)
C31 C32 C40 123.2(6)
C32 C33 C34 121.2(7)
C35 C34 C33 117.9(7)
C35 C34 C36 121.6(7)
C33 C34 C36 120.4(7)
C34 C35 C30 122.0(7)
C37 C36 C34 112.5(7)
C36 C37 C38 114.4(8)
O41 C40 N42 122.3(7)
O41 C40 C32 121.4(7)
N42 C40 C32 116.3(6)
C40 N42 C43 127.7(6)
N44 C43 C48 122.4(8)
N44 C43 N42 113.7(6)
C48 C43 N42 123.9(7)
C43 N44 C45 120.0(7)
C46 C45 N44 120.7(8)
C46 C45 C49 122.3(8)
N44 C45 C49 117.0(7)
C47 C46 C45 119.0(8)
C46 C47 C48 121.6(8)
C43 C48 C47 116.2(8)
C55 C50 C51 117.9(6)
C55 C50 C5 121.4(5)
C51 C50 C5 120.7(6)
C52 C51 C50 120.8(6)
C51 C52 C53 119.6(6)
C51 C52 C60 123.5(7)
C53 C52 C60 116.9(6)
C54 C53 C52 121.2(6)
C53 C54 C55 118.2(6)
C53 C54 C56 120.6(6)
C55 C54 C56 121.2(6)
C54 C55 C50 122.3(6)
C54 C56 C57 113.6(7)
C58 C57 C56 127.1(13)
O61 C60 N62 122.6(7)
O61 C60 C52 120.9(7)
N62 C60 C52 116.5(6)
C60 N62 C63 128.1(6)
N64 C63 C68 122.5(6)
N64 C63 N62 113.8(6)
C68 C63 N62 123.7(7)
C65 N64 C63 119.4(6)
N64 C65 C66 121.7(8)
N64 C65 C69 116.8(7)
C66 C65 C69 121.5(7)
C67 C66 C65 118.3(7)
C66 C67 C68 121.4(8)
C63 C68 C67 116.7(8)
C76 C70 C75 112.1(7)
C76 C70 C71 108.4(6)
C75 C70 C71 110.9(6)
C72 C71 C70 111.0(6)
C79 C72 C71 110.8(6)
C79 C72 C73 109.5(6)
C71 C72 C73 110.2(6)
C74 C73 C72 112.3(6)
C82 C74 C73 110.2(6)
C82 C74 C75 111.2(6)
C73 C74 C75 110.7(6)
C74 C75 C70 111.8(6)
O78 C76 O77 117.0(8)
O78 C76 C70 123.0(8)
O77 C76 C70 120.0(8)
O80 C79 O81 120.8(8)
O80 C79 C72 122.9(7)
O81 C79 C72 116.3(7)
O83 C82 O84 116.9(9)
O83 C82 C74 124.7(8)
O84 C82 C74 118.4(8)
Cl3 C85 Cl2 117.8(17)
Cl3 C85 Cl1 106.3(11)
Cl2 C85 Cl1 100.4(15)
C95 C90 C91 72.5(21)
C90 C91 C92 104.7(15)
C90 C91 C95 51.2(12)
C92 C91 C95 100.5(15)
C93 C92 C91 103.3(12)
C94 C93 C92 105.3(14)
C95 C94 C93 109.5(15)
C90 C95 C94 116.1(16)
C90 C95 C91 56.3(13)
C94 C95 C91 103.6(14)

loop_
_geom_bond_atom_site_label_1
_geom_bond_atom_site_label_2
_geom_bond_distance
C1 C2 1.386(8)
C1 C6 1.403(8)
C1 C10 1.476(9)
C2 C3 1.401(9)
C3 C4 1.395(8)
C3 C30 1.475(8)
C4 C5 1.391(8)
C5 C6 1.397(8)
C5 C50 1.481(8)
C10 C15 1.392(9)
C10 C11 1.392(9)
C11 C12 1.385(9)
C12 C13 1.383(10)
C12 C20 1.506(10)
C13 C14 1.398(11)
C14 C15 1.376(10)
C14 C16 1.539(14)
C16 C17 1.49(2)
C17 C18 1.56(2)
C20 O21 1.208(8)
C20 N22 1.356(9)
N22 C23 1.394(10)
C23 N24 1.335(10)
C23 C28 1.370(13)
N24 C25 1.352(11)
C25 C26 1.348(15)
C25 C29 1.511(14)
C26 C27 1.36(2)
C27 C28 1.36(2)
C30 C31 1.389(9)
C30 C35 1.400(9)
C31 C32 1.393(9)
C32 C33 1.382(9)
C32 C40 1.494(10)
C33 C34 1.398(10)
C34 C35 1.393(9)
C34 C36 1.510(10)
C36 C37 1.505(12)
C37 C38 1.501(12)
C40 O41 1.218(8)
C40 N42 1.370(9)
N42 C43 1.400(9)
C43 N44 1.314(9)
C43 C48 1.376(10)
N44 C45 1.354(9)
C45 C46 1.349(11)
C45 C49 1.513(11)
C46 C47 1.350(11)
C47 C48 1.383(11)
C50 C55 1.383(8)
C50 C51 1.401(8)
C51 C52 1.367(9)
C52 C53 1.388(9)
C52 C60 1.509(9)
C53 C54 1.375(9)
C54 C55 1.382(9)
C54 C56 1.509(9)
C56 C57 1.519(14)
C57 C58 1.239(15)
C60 O61 1.209(8)
C60 N62 1.359(8)
N62 C63 1.404(8)
C63 N64 1.337(8)
C63 C68 1.368(9)
N64 C65 1.334(8)
C65 C66 1.367(10)
C65 C69 1.500(11)
C66 C67 1.360(11)
C67 C68 1.385(10)
C70 C76 1.476(10)
C70 C75 1.520(9)
C70 C71 1.539(9)
C71 C72 1.518(9)
C72 C79 1.488(10)
C72 C73 1.546(9)
C73 C74 1.507(9)
C74 C82 1.486(10)
C74 C75 1.518(9)
C76 O78 1.140(9)
C76 O77 1.233(9)
C79 O80 1.187(8)
C79 O81 1.288(8)
C82 O83 1.128(9)
C82 O84 1.186(9)
C85 Cl3 1.55(3)
C85 Cl2 1.71(2)
C85 Cl1 1.74(3)
C90 C95 1.45(2)
C90 C91 1.55(2)
C91 C92 1.56(2)
C91 C95 1.77(4)
C92 C93 1.55(2)
C93 C94 1.50(2)
C94 C95 1.47(2)
